data_7040762
loop_
_publ_author_name
'Vaughan, Teresa F.'
'Spencer, John L.'

_publ_section_title
;
 Transition metal complexes of the pyridylphosphine ligand
 o-C6H4(CH2PPy2)2.
;
_journal_issue 42
_journal_name_full 'Dalton transactions (Cambridge, England : 2003)'
_journal_page_first 16826
_journal_page_last 16837
_journal_paper_doi 10.1039/c6dt02041k
_journal_volume 45
_journal_year 2016
_chemical_formula_moiety 'C29 H27 Cl N4 P2 Pt, 2(C H2 Cl2)'
_chemical_formula_sum 'C31 H31 Cl5 N4 P2 Pt'
_chemical_formula_weight 893.92
_space_group_crystal_system monoclinic
_space_group_IT_number 14
_space_group_name_Hall '-P 2yn'
_space_group_name_H-M_alt 'P 1 21/n 1'
_symmetry_cell_setting monoclinic
_symmetry_Int_Tables_number 14
_symmetry_space_group_name_Hall '-P 2yn'
_symmetry_space_group_name_H-M 'P 1 21/n 1'
_atom_sites_solution_hydrogens geom
_atom_sites_solution_primary iterative
_audit_creation_date 2016-08-22
_audit_creation_method
;
Olex2 1.2-dev
(compiled 2016.07.26 svn.r3321 for OlexSys, GUI svn.r3563)
;
_audit_update_record
;
2016-09-03 deposited with the CCDC.
2016-09-07 downloaded from the CCDC.
;
_cell_angle_alpha 90
_cell_angle_beta 89.905(3)
_cell_angle_gamma 90
_cell_formula_units_Z 4
_cell_length_a 14.4790(4)
_cell_length_b 10.3594(4)
_cell_length_c 22.7769(8)
_cell_measurement_reflns_used 6071
_cell_measurement_temperature 120.01(10)
_cell_measurement_theta_max 33.7900
_cell_measurement_theta_min 2.9780
_cell_volume 3416.4(2)
_computing_cell_refinement
;
CrysAlisPro, Agilent Technologies,
Version 1.171.36.28 (release 01-02-2013 CrysAlis171 .NET)
(compiled Feb  1 2013,16:14:44)
;
_computing_data_collection
;
CrysAlisPro, Agilent Technologies,
Version 1.171.36.28 (release 01-02-2013 CrysAlis171 .NET)
(compiled Feb  1 2013,16:14:44)
;
_computing_data_reduction
;
CrysAlisPro, Agilent Technologies,
Version 1.171.36.28 (release 01-02-2013 CrysAlis171 .NET)
(compiled Feb  1 2013,16:14:44)
;
_computing_molecular_graphics 'Olex2 (Dolomanov et al., 2009)'
_computing_publication_material 'Olex2 (Dolomanov et al., 2009)'
_computing_structure_refinement 'ShelXL (Sheldrick, 2015)'
_computing_structure_solution 'olex2.solve (Bourhis et al., 2015)'
_diffrn_ambient_temperature 120.01(10)
_diffrn_detector_area_resol_mean 5.3250
_diffrn_measured_fraction_theta_full 0.991
_diffrn_measured_fraction_theta_max 0.988
_diffrn_measurement_details
;
  1 omega   52.00  121.00   1.0000   10.0000
omega____ theta____ kappa____ phi______ frames
    -       35.7502 -178.0000 -180.0000 69

  2 omega  -40.00   88.00   1.0000   10.0000
omega____ theta____ kappa____ phi______ frames
    -       35.7502  -19.0000  150.0000 128

  3 omega    0.00   75.00   1.0000   10.0000
omega____ theta____ kappa____ phi______ frames
    -       35.7502   57.0000  -90.0000 75
;
_diffrn_measurement_device_type 'SuperNova, Dual, Cu at zero, Atlas'
_diffrn_measurement_method '\w scans'
_diffrn_orient_matrix_UB_11 -0.0084850000
_diffrn_orient_matrix_UB_12 0.0616853000
_diffrn_orient_matrix_UB_13 -0.0124032000
_diffrn_orient_matrix_UB_21 0.0451268000
_diffrn_orient_matrix_UB_22 0.0001816000
_diffrn_orient_matrix_UB_23 -0.0121851000
_diffrn_orient_matrix_UB_31 -0.0171142000
_diffrn_orient_matrix_UB_32 -0.0296903000
_diffrn_orient_matrix_UB_33 -0.0258297000
_diffrn_radiation_monochromator mirror
_diffrn_radiation_probe x-ray
_diffrn_radiation_type MoK\a
_diffrn_radiation_wavelength 0.71073
_diffrn_reflns_av_R_equivalents 0.0602
_diffrn_reflns_av_unetI/netI 0.0997
_diffrn_reflns_Laue_measured_fraction_full 0.991
_diffrn_reflns_Laue_measured_fraction_max 0.988
_diffrn_reflns_limit_h_max 23
_diffrn_reflns_limit_h_min -24
_diffrn_reflns_limit_k_max 17
_diffrn_reflns_limit_k_min -17
_diffrn_reflns_limit_l_max 27
_diffrn_reflns_limit_l_min -38
_diffrn_reflns_number 33117
_diffrn_reflns_point_group_measured_fraction_full 0.991
_diffrn_reflns_point_group_measured_fraction_max 0.988
_diffrn_reflns_theta_full 25.242
_diffrn_reflns_theta_max 25.997
_diffrn_reflns_theta_min 2.658
_diffrn_source 'SuperNova (Mo) X-ray Source'
_exptl_absorpt_coefficient_mu 4.300
_exptl_absorpt_correction_T_max 1.00000
_exptl_absorpt_correction_T_min 0.68967
_exptl_absorpt_correction_type multi-scan
_exptl_absorpt_process_details
;
CrysAlisPro, Agilent Technologies,
Version 1.171.36.28 (release 01-02-2013 CrysAlis171 .NET)
(compiled Feb  1 2013,16:14:44)
Empirical absorption correction using spherical harmonics,
 implemented in SCALE3 ABSPACK scaling algorithm.
;
_exptl_crystal_colour yellow-orange
_exptl_crystal_density_diffrn 1.738
_exptl_crystal_description block
_exptl_crystal_F_000 1416
_exptl_crystal_recrystallization_method 'Vapour diffusion of hexane into CH2Cl2 solution'
_exptl_crystal_size_max 0.35
_exptl_crystal_size_mid 0.22
_exptl_crystal_size_min 0.16
_refine_diff_density_max 1.939
_refine_diff_density_min -3.229
_refine_diff_density_rms 0.142
_refine_ls_extinction_method none
_refine_ls_goodness_of_fit_ref 1.081
_refine_ls_hydrogen_treatment constr
_refine_ls_matrix_type full
_refine_ls_number_parameters 337
_refine_ls_number_reflns 6624
_refine_ls_number_restraints 0
_refine_ls_restrained_S_all 1.081
_refine_ls_R_factor_all 0.0642
_refine_ls_R_factor_gt 0.0510
_refine_ls_shift/su_max 0.002
_refine_ls_shift/su_mean 0.000
_refine_ls_structure_factor_coef Fsqd
_refine_ls_weighting_details 'w=1/[\s^2^(Fo^2^)+(0.0411P)^2^+12.1721P] where P=(Fo^2^+2Fc^2^)/3'
_refine_ls_weighting_scheme calc
_refine_ls_wR_factor_gt 0.1073
_refine_ls_wR_factor_ref 0.1152
_reflns_Friedel_coverage 0.000
_reflns_number_gt 5169
_reflns_number_total 6624
_reflns_threshold_expression 'I > 2\s(I)'
_cod_data_source_file c6dt02041k2.cif
_cod_data_source_block tvbmo
_cod_depositor_comments 'Adding full bibliography for 7040761--7040764.cif.'
_cod_original_sg_symbol_H-M 'P 21/n'
_cod_database_code 7040762
_shelx_space_group_comment
;
The symmetry employed for this shelxl refinement is uniquely defined
by the following loop, which should always be used as a source of
symmetry information in preference to the above space-group names.
They are only intended as comments.
;
_reflns_odcompleteness_completeness 87.53
_reflns_odcompleteness_iscentric 1
_reflns_odcompleteness_theta 37.48
_olex2_refinement_description
;
1. Fixed Uiso
 At 1.2 times of:
  All C(H) groups, All C(H,H) groups
 At 1.5 times of:
  All C(H,H,H) groups
2. Shared sites
{C51, Cl1}
{Cl2, C52}
3. Uiso/Uaniso restraints and constraints
Uanis(C51) = Uanis(Cl1)
Uanis(Cl2) = Uanis(C52)
4. Others
 Sof(Cl1)=Sof(C52)=Sof(H52A)=Sof(H52B)=Sof(H52C)=1-FVAR(1)
 Sof(Cl2)=Sof(C51)=Sof(H51A)=Sof(H51B)=Sof(H51C)=FVAR(1)
5.a Secondary CH2 refined with riding coordinates:
 C8(H8A,H8B), C1(H1A,H1B)
5.b Aromatic/amide H refined with riding coordinates:
 C3(H3), C4AA(H4AA), C6AA(H6AA), C6(H6), C20(H20), C5AA(H5AA), C4(H4),
 C2AA(H2AA), C3AA(H3AA), C9AA(H9AA), C9(H9), C10(H10), C11(H11), C5(H5),
 C13(H13), C14(H14), C15(H15), C16(H16), C17(H17), C19(H19)
5.c Idealised Me refined as rotating group:
 C51(H51A,H51B,H51C), C52(H52A,H52B,H52C)
;
_olex2_submission_special_instructions 'No special instructions were received'

loop_
_space_group_symop_operation_xyz
'x, y, z'
'-x+1/2, y+1/2, -z+1/2'
'-x, -y, -z'
'x-1/2, -y-1/2, z-1/2'

loop_
_atom_site_label
_atom_site_type_symbol
_atom_site_fract_x
_atom_site_fract_y
_atom_site_fract_z
_atom_site_U_iso_or_equiv
_atom_site_adp_type
_atom_site_occupancy
_atom_site_site_symmetry_order
_atom_site_calc_flag
_atom_site_refinement_flags_posn
_atom_site_refinement_flags_occupancy
_atom_site_disorder_assembly
_atom_site_disorder_group
Pt1 Pt 0.00083(2) 0.74751(3) 0.20684(2) 0.02448(10) Uani 1 1 d . . . .
P2 P 0.00043(12) 0.63937(17) 0.11889(7) 0.0237(4) Uani 1 1 d . . . .
P1 P -0.01006(11) 0.95027(17) 0.17722(7) 0.0231(4) Uani 1 1 d . . . .
Cl2 Cl 0.01004(12) 0.54103(19) 0.24973(8) 0.0310(6) Uani 0.863(8) 1 d . P A 1
C21 C -0.1051(4) 1.0350(7) 0.2127(3) 0.0266(15) Uani 1 1 d . . . .
N3 N 0.1075(4) 0.4615(6) 0.0631(2) 0.0283(13) Uani 1 1 d . . . .
C8 C -0.0106(5) 0.7231(6) 0.0492(3) 0.0272(15) Uani 1 1 d . . . .
H8A H -0.0063 0.6596 0.0168 0.033 Uiso 1 1 calc R . . .
H8B H -0.0721 0.7644 0.0471 0.033 Uiso 1 1 calc R . . .
N4 N -0.1751(4) 0.5770(6) 0.1000(2) 0.0313(13) Uani 1 1 d . . . .
N2 N -0.1885(4) 0.9974(6) 0.1922(3) 0.0328(14) Uani 1 1 d . . . .
C1 C -0.0265(4) 0.9915(7) 0.1000(3) 0.0265(15) Uani 1 1 d . . . .
H1A H -0.0830 0.9486 0.0851 0.032 Uiso 1 1 calc R . . .
H1B H -0.0351 1.0860 0.0961 0.032 Uiso 1 1 calc R . . .
C41 C -0.0946(4) 0.5236(7) 0.1150(3) 0.0239(14) Uani 1 1 d . . . .
C3 C 0.1281(5) 1.0383(7) 0.0530(3) 0.0323(16) Uani 1 1 d . . . .
H3 H 0.1232 1.1236 0.0681 0.039 Uiso 1 1 calc R . . .
C7 C 0.0634(4) 0.8250(6) 0.0411(3) 0.0221(14) Uani 1 1 d . . . .
C15 C 0.1592(5) 1.2459(8) 0.1944(3) 0.0406(18) Uani 1 1 d . . . .
H4AA H 0.1538 1.3373 0.1929 0.049 Uiso 1 1 calc R . . .
C2 C 0.0561(4) 0.9495(6) 0.0633(3) 0.0213(13) Uani 1 1 d . . . .
C32 C 0.1853(5) 0.5817(7) 0.1382(3) 0.0320(16) Uani 1 1 d . . . .
H6AA H 0.1822 0.6449 0.1684 0.038 Uiso 1 1 calc R . . .
C31 C 0.1072(4) 0.5493(7) 0.1059(3) 0.0273(15) Uani 1 1 d . . . .
C11 C 0.0939(4) 1.0451(7) 0.1927(3) 0.0247(14) Uani 1 1 d . . . .
N1 N 0.0839(4) 1.1751(6) 0.1877(2) 0.0306(13) Uani 1 1 d . . . .
C6 C 0.1441(5) 0.7903(8) 0.0102(3) 0.0322(16) Uani 1 1 d . . . .
H6 H 0.1509 0.7049 -0.0043 0.039 Uiso 1 1 calc R . . .
C22 C -0.0941(5) 1.1276(8) 0.2559(3) 0.0385(18) Uani 1 1 d . . . .
H20 H -0.0346 1.1523 0.2692 0.046 Uiso 1 1 calc R . . .
C42 C -0.0878(5) 0.3935(7) 0.1315(3) 0.0321(16) Uani 1 1 d . . . .
H5AA H -0.0300 0.3572 0.1423 0.038 Uiso 1 1 calc R . . .
C51 C 0.0030(4) 0.8251(6) 0.2957(2) 0.0406(19) Uani 0.863(8) 1 d . P A 1
H51A H 0.0354 0.9082 0.2958 0.061 Uiso 0.863(8) 1 calc GR P A 1
H51B H 0.0350 0.7646 0.3217 0.061 Uiso 0.863(8) 1 calc GR P A 1
H51C H -0.0605 0.8375 0.3096 0.061 Uiso 0.863(8) 1 calc GR P A 1
C4 C 0.2046(5) 1.0035(8) 0.0217(3) 0.0349(17) Uani 1 1 d . . . .
H4 H 0.2519 1.0649 0.0143 0.042 Uiso 1 1 calc R . . .
C25 C -0.2623(5) 1.0541(8) 0.2159(3) 0.0397(18) Uani 1 1 d . . . .
H2AA H -0.3215 1.0276 0.2026 0.048 Uiso 1 1 calc R . . .
C43 C -0.1669(5) 0.3198(7) 0.1315(3) 0.0368(17) Uani 1 1 d . . . .
H3AA H -0.1644 0.2312 0.1422 0.044 Uiso 1 1 calc R . . .
C12 C 0.1772(4) 0.9855(7) 0.2030(3) 0.0262(15) Uani 1 1 d . . . .
H9AA H 0.1805 0.8943 0.2069 0.031 Uiso 1 1 calc R . . .
C35 C 0.1869(5) 0.4028(7) 0.0513(3) 0.0326(16) Uani 1 1 d . . . .
H9 H 0.1876 0.3393 0.0212 0.039 Uiso 1 1 calc R . . .
C34 C 0.2697(5) 0.4289(9) 0.0805(4) 0.047(2) Uani 1 1 d . . . .
H10 H 0.3254 0.3860 0.0702 0.056 Uiso 1 1 calc R . . .
C14 C 0.2456(5) 1.1923(8) 0.2037(3) 0.0410(19) Uani 1 1 d . . . .
H11 H 0.2980 1.2468 0.2075 0.049 Uiso 1 1 calc R . . .
C5 C 0.2131(5) 0.8795(8) 0.0011(3) 0.0370(18) Uani 1 1 d . . . .
H5 H 0.2672 0.8550 -0.0198 0.044 Uiso 1 1 calc R . . .
C45 C -0.2499(5) 0.5023(7) 0.1007(3) 0.0347(17) Uani 1 1 d . . . .
H13 H -0.3071 0.5402 0.0899 0.042 Uiso 1 1 calc R . . .
C44 C -0.2498(5) 0.3756(7) 0.1158(3) 0.0363(18) Uani 1 1 d . . . .
H14 H -0.3053 0.3267 0.1155 0.044 Uiso 1 1 calc R . . .
C24 C -0.2584(6) 1.1478(8) 0.2580(3) 0.046(2) Uani 1 1 d . . . .
H15 H -0.3132 1.1874 0.2722 0.055 Uiso 1 1 calc R . . .
C13 C 0.2558(5) 1.0599(8) 0.2074(3) 0.0373(18) Uani 1 1 d . . . .
H16 H 0.3148 1.0216 0.2128 0.045 Uiso 1 1 calc R . . .
C23 C -0.1743(6) 1.1834(8) 0.2792(3) 0.044(2) Uani 1 1 d . . . .
H17 H -0.1700 1.2459 0.3096 0.053 Uiso 1 1 calc R . . .
C33 C 0.2674(6) 0.5200(8) 0.1254(3) 0.045(2) Uani 1 1 d . . . .
H19 H 0.3217 0.5395 0.1470 0.053 Uiso 1 1 calc R . . .
Cl1 Cl 0.0030(4) 0.8251(6) 0.2957(2) 0.0406(19) Uani 0.137(8) 1 d . P A 2
C52 C 0.01004(12) 0.54103(19) 0.24973(8) 0.0310(6) Uani 0.137(8) 1 d . P A 2
H52A H 0.0689 0.5324 0.2705 0.046 Uiso 0.137(8) 1 calc GR P A 2
H52B H 0.0061 0.4751 0.2190 0.046 Uiso 0.137(8) 1 calc GR P A 2
H52C H -0.0411 0.5297 0.2775 0.046 Uiso 0.137(8) 1 calc GR P A 2

loop_
_atom_site_aniso_label
_atom_site_aniso_U_11
_atom_site_aniso_U_22
_atom_site_aniso_U_33
_atom_site_aniso_U_23
_atom_site_aniso_U_13
_atom_site_aniso_U_12
Pt1 0.01434(14) 0.03286(16) 0.02623(15) 0.00133(11) 0.00008(10) 0.00039(12)
P2 0.0126(8) 0.0288(9) 0.0297(9) 0.0012(7) -0.0006(7) -0.0017(7)
P1 0.0098(7) 0.0296(9) 0.0300(9) 0.0000(7) -0.0006(7) 0.0008(7)
Cl2 0.0179(10) 0.0373(11) 0.0377(11) 0.0100(8) -0.0001(8) -0.0007(8)
C21 0.008(3) 0.035(4) 0.037(4) -0.002(3) 0.003(3) 0.006(3)
N3 0.018(3) 0.030(3) 0.037(3) 0.000(2) 0.001(2) -0.002(3)
C8 0.019(3) 0.035(4) 0.028(3) 0.001(3) -0.004(3) -0.010(3)
N4 0.015(3) 0.037(3) 0.042(3) -0.002(3) 0.002(3) -0.001(3)
N2 0.018(3) 0.034(3) 0.046(3) 0.004(3) 0.006(3) 0.001(3)
C1 0.015(3) 0.035(4) 0.030(3) 0.000(3) -0.005(3) 0.006(3)
C41 0.010(3) 0.034(4) 0.027(3) -0.001(3) 0.002(3) -0.007(3)
C3 0.030(4) 0.035(4) 0.032(4) 0.001(3) 0.000(3) -0.007(3)
C7 0.011(3) 0.033(4) 0.022(3) 0.000(3) -0.003(3) -0.001(3)
C15 0.037(4) 0.037(4) 0.048(4) -0.009(3) -0.002(4) -0.015(4)
C2 0.012(3) 0.027(3) 0.025(3) 0.004(3) -0.005(2) -0.005(3)
C32 0.018(3) 0.044(4) 0.034(4) -0.003(3) 0.003(3) -0.005(3)
C31 0.018(3) 0.030(4) 0.034(4) 0.003(3) 0.001(3) -0.008(3)
C11 0.013(3) 0.034(4) 0.027(3) -0.003(3) 0.003(3) -0.001(3)
N1 0.011(3) 0.037(4) 0.044(3) -0.010(3) -0.004(2) -0.001(3)
C6 0.021(4) 0.042(4) 0.034(4) -0.001(3) 0.003(3) 0.000(3)
C22 0.022(4) 0.057(5) 0.037(4) -0.014(4) -0.002(3) 0.008(4)
C42 0.019(4) 0.035(4) 0.041(4) 0.003(3) 0.006(3) -0.001(3)
C4 0.019(4) 0.051(5) 0.035(4) 0.006(3) -0.003(3) -0.010(4)
C25 0.012(3) 0.046(5) 0.061(5) 0.003(4) 0.008(3) -0.002(3)
C43 0.035(4) 0.030(4) 0.046(4) -0.001(3) 0.008(3) -0.007(4)
C52 0.011(3) 0.033(4) 0.034(4) -0.003(3) -0.004(3) 0.005(3)
C35 0.023(4) 0.037(4) 0.038(4) -0.002(3) 0.004(3) 0.007(3)
C34 0.015(4) 0.065(6) 0.061(5) -0.009(4) 0.011(4) 0.007(4)
C14 0.025(4) 0.050(5) 0.048(5) -0.012(4) -0.003(4) -0.015(4)
C5 0.017(3) 0.057(5) 0.037(4) 0.006(4) 0.007(3) 0.003(4)
C45 0.013(3) 0.045(5) 0.047(4) -0.008(3) -0.002(3) -0.005(3)
C44 0.028(4) 0.039(4) 0.042(4) -0.007(3) 0.013(3) -0.013(4)
C24 0.033(5) 0.053(5) 0.051(5) 0.002(4) 0.008(4) 0.014(4)
C13 0.009(3) 0.056(5) 0.047(4) -0.007(4) -0.011(3) 0.001(3)
C23 0.037(5) 0.050(5) 0.045(4) -0.005(4) 0.010(4) 0.013(4)
C33 0.030(4) 0.052(5) 0.052(5) -0.007(4) -0.005(4) 0.003(4)

loop_
_atom_type_symbol
_atom_type_description
_atom_type_scat_dispersion_real
_atom_type_scat_dispersion_imag
_atom_type_scat_source
C C 0.0033 0.0016 'International Tables Vol C Tables 4.2.6.8 and 6.1.1.4'
H H 0.0000 0.0000 'International Tables Vol C Tables 4.2.6.8 and 6.1.1.4'
Cl Cl 0.1484 0.1585 'International Tables Vol C Tables 4.2.6.8 and 6.1.1.4'
N N 0.0061 0.0033 'International Tables Vol C Tables 4.2.6.8 and 6.1.1.4'
P P 0.1023 0.0942 'International Tables Vol C Tables 4.2.6.8 and 6.1.1.4'
Pt Pt -1.7033 8.3905 'International Tables Vol C Tables 4.2.6.8 and 6.1.1.4'

loop_
_geom_angle_atom_site_label_1
_geom_angle_atom_site_label_2
_geom_angle_atom_site_label_3
_geom_angle
P2 Pt1 Cl2 85.35(6)
Cl1 Pt1 P2 172.41(16)
Cl1 Pt1 P1 86.22(16)
P2 Pt1 C52 85.35(6)
P1 Pt1 P2 101.36(6)
P1 Pt1 Cl2 173.23(6)
P1 Pt1 C52 173.23(6)
C51 Pt1 P2 172.41(16)
C51 Pt1 P1 86.22(16)
C51 Pt1 Cl2 87.07(16)
Cl1 Pt1 C52 87.07(16)
C8 P2 Pt1 122.0(2)
Pt1 C51 H51C 109.5
Pt1 C51 H51B 109.5
C8 P2 C41 101.8(3)
C8 P2 C31 100.2(3)
C41 P2 Pt1 111.4(2)
C41 P2 C31 107.1(3)
C31 P2 Pt1 112.7(2)
H51A C51 H51C 109.5
Pt1 C51 H51A 109.5
C21 P1 Pt1 112.1(2)
C21 P1 C1 102.4(3)
H51A C51 H51B 109.5
H51B C51 H51C 109.5
H52B C52 H52C 109.4
H52A C52 H52C 109.5
Pt1 C52 H52C 109.5
Pt1 C52 H52A 109.5
Pt1 C52 H52B 109.5
H52A C52 H52B 109.5
C21 P1 C11 106.1(3)
C1 P1 Pt1 121.7(2)
C1 P1 C11 99.7(3)
C11 P1 Pt1 113.1(2)
N2 C21 P1 112.5(5)
N2 C21 C22 123.3(6)
C22 C21 P1 124.2(5)
C35 N3 C31 117.5(6)
P2 C8 H8A 109.2
P2 C8 H8B 109.2
H8A C8 H8B 107.9
C7 C8 P2 112.1(4)
C7 C8 H8A 109.2
C7 C8 H8B 109.2
C45 N4 C41 117.8(6)
C25 N2 C21 116.7(6)
P1 C1 H1A 109.5
P1 C1 H1B 109.5
H1A C1 H1B 108.0
C2 C1 P1 110.9(4)
C2 C1 H1A 109.5
C2 C1 H1B 109.5
N4 C41 P2 113.5(5)
N4 C41 C42 121.9(6)
C42 C41 P2 124.3(5)
C2 C3 H3 119.6
C4 C3 H3 119.6
C4 C3 C2 120.9(7)
C2 C7 C8 123.3(6)
C2 C7 C6 118.7(6)
C6 C7 C8 117.9(6)
N1 C15 H4AA 118.7
N1 C15 C14 122.6(7)
C14 C15 H4AA 118.7
C3 C2 C1 119.0(6)
C7 C2 C1 121.7(6)
C7 C2 C3 119.3(6)
C31 C32 H6AA 120.8
C33 C32 H6AA 120.8
C33 C32 C31 118.4(7)
N3 C31 P2 117.9(5)
N3 C31 C32 123.3(6)
C32 C31 P2 118.6(5)
N1 C11 P1 115.3(5)
N1 C11 C12 123.5(6)
C12 C11 P1 120.8(5)
C15 N1 C11 116.9(6)
C7 C6 H6 119.8
C5 C6 C7 120.3(7)
C5 C6 H6 119.8
C21 C22 H20 121.3
C21 C22 C23 117.3(7)
C23 C22 H20 121.3
C41 C42 H5AA 120.9
C43 C42 C41 118.3(7)
C43 C42 H5AA 120.9
C3 C4 H4 120.1
C3 C4 C5 119.9(7)
C5 C4 H4 120.1
N2 C25 H2AA 117.9
N2 C25 C24 124.3(7)
C24 C25 H2AA 117.9
C42 C43 H3AA 120.3
C42 C43 C44 119.5(7)
C44 C43 H3AA 120.3
C11 C12 H9AA 120.5
C11 C12 C13 119.1(7)
C13 C12 H9AA 120.5
N3 C35 H9 118.0
N3 C35 C34 124.0(7)
C34 C35 H9 118.0
C35 C34 H10 121.3
C33 C34 C35 117.5(7)
C33 C34 H10 121.3
C15 C14 H11 119.9
C13 C14 C15 120.3(7)
C13 C14 H11 119.9
C6 C5 H5 119.6
C4 C5 C6 120.8(7)
C4 C5 H5 119.6
N4 C45 H13 117.8
N4 C45 C44 124.4(7)
C44 C45 H13 117.8
C43 C44 H14 120.9
C45 C44 C43 118.1(7)
C45 C44 H14 120.9
C25 C24 H15 120.7
C23 C24 C25 118.6(7)
C23 C24 H15 120.7
C12 C13 C14 117.5(7)
C12 C13 H16 121.2
C14 C13 H16 121.2
C22 C23 H17 120.1
C24 C23 C22 119.7(8)
C24 C23 H17 120.1
C32 C33 C34 119.3(7)
C32 C33 H19 120.3
C34 C33 H19 120.3

loop_
_geom_bond_atom_site_label_1
_geom_bond_atom_site_label_2
_geom_bond_distance
Pt1 Cl1 2.178(5)
Pt1 P2 2.2952(17)
Pt1 P1 2.2118(18)
Pt1 Cl2 2.3554(19)
Pt1 C51 2.178(5)
Pt1 C52 2.3554(19)
P2 C8 1.816(7)
P2 C41 1.828(6)
P2 C31 1.829(7)
P1 C21 1.820(6)
P1 C1 1.827(6)
P1 C11 1.832(7)
C21 N2 1.352(8)
C21 C22 1.384(10)
N3 C31 1.334(8)
N3 C35 1.328(8)
C8 H8A 0.9900
C8 H8B 0.9900
C8 C7 1.514(9)
N4 C41 1.335(8)
N4 C45 1.331(8)
N2 C25 1.333(9)
C1 H1A 0.9900
C1 H1B 0.9900
C1 C2 1.521(8)
C41 C42 1.403(10)
C3 H3 0.9500
C3 C2 1.410(9)
C3 C4 1.365(10)
C7 C2 1.390(9)
C7 C6 1.409(9)
C15 H4AA 0.9500
C15 N1 1.324(9)
C15 C14 1.385(11)
C32 H6AA 0.9500
C32 C31 1.391(9)
C32 C33 1.381(10)
C11 N1 1.359(9)
C11 C12 1.376(9)
C6 H6 0.9500
C6 C5 1.377(10)
C22 H20 0.9500
C22 C23 1.400(10)
C42 H5AA 0.9500
C42 C43 1.376(10)
C51 H51B 0.9800
C51 H51A 0.9800
C51 H51C 0.9800
C4 H4 0.9500
C4 C5 1.373(11)
C25 H2AA 0.9500
C25 C24 1.367(11)
C43 H3AA 0.9500
C43 C44 1.381(10)
C52 H52A 0.9797
C52 H52C 0.9800
C52 H52B 0.9804
C12 H9AA 0.9500
C12 C13 1.379(9)
C35 H9 0.9500
C35 C34 1.398(10)
C34 H10 0.9500
C34 C33 1.391(11)
C14 H11 0.9500
C14 C13 1.382(11)
C5 H5 0.9500
C45 H13 0.9500
C45 C44 1.357(11)
C44 H14 0.9500
C24 H15 0.9500
C24 C23 1.360(11)
C13 H16 0.9500
C23 H17 0.9500
C33 H19 0.9500

loop_
_geom_torsion_atom_site_label_1
_geom_torsion_atom_site_label_2
_geom_torsion_atom_site_label_3
_geom_torsion_atom_site_label_4
_geom_torsion
Pt1 P2 C8 C7 56.3(6)
Pt1 P2 C41 N4 81.9(5)
Pt1 P2 C41 C42 -92.2(6)
Pt1 P2 C31 N3 165.9(4)
Pt1 P2 C31 C32 -18.5(6)
Pt1 P1 C21 N2 -73.2(5)
Pt1 P1 C21 C22 106.8(6)
Pt1 P1 C1 C2 -64.0(5)
Pt1 P1 C11 N1 -165.9(4)
Pt1 P1 C11 C12 20.1(6)
P2 C8 C7 C2 -84.3(7)
P2 C8 C7 C6 94.5(6)
P2 C41 C42 C43 174.1(5)
P1 C21 N2 C25 179.7(5)
P1 C21 C22 C23 -179.6(6)
P1 C1 C2 C3 -93.0(6)
P1 C1 C2 C7 85.5(6)
P1 C11 N1 C15 -175.3(5)
P1 C11 C12 C13 172.2(5)
C21 P1 C1 C2 170.0(5)
C21 P1 C11 N1 -42.7(5)
C21 P1 C11 C12 143.4(5)
C21 N2 C25 C24 1.3(12)
C21 C22 C23 C24 -1.5(12)
N3 C35 C34 C33 1.4(12)
C8 P2 C41 N4 -49.6(5)
C8 P2 C41 C42 136.2(6)
C8 P2 C31 N3 -62.8(6)
C8 P2 C31 C32 112.8(6)
C8 C7 C2 C1 2.2(9)
C8 C7 C2 C3 -179.4(6)
C8 C7 C6 C5 179.4(6)
N4 C41 C42 C43 0.4(10)
N4 C45 C44 C43 0.0(11)
N2 C21 C22 C23 0.4(12)
N2 C25 C24 C23 -2.5(13)
C1 P1 C21 N2 58.9(6)
C1 P1 C21 C22 -121.1(7)
C1 P1 C11 N1 63.4(5)
C1 P1 C11 C12 -110.6(6)
C41 P2 C8 C7 -179.0(5)
C41 P2 C31 N3 43.0(6)
C41 P2 C31 C32 -141.4(5)
C41 N4 C45 C44 0.1(10)
C41 C42 C43 C44 -0.3(10)
C3 C4 C5 C6 1.7(11)
C7 C6 C5 C4 0.0(11)
C15 C14 C13 C12 -1.5(11)
C2 C3 C4 C5 -1.6(10)
C2 C7 C6 C5 -1.8(10)
C31 P2 C8 C7 -68.9(5)
C31 P2 C41 N4 -154.4(5)
C31 P2 C41 C42 31.5(6)
C31 N3 C35 C34 -0.9(11)
C31 C32 C33 C34 0.6(12)
C11 P1 C21 N2 163.0(5)
C11 P1 C21 C22 -17.0(7)
C11 P1 C1 C2 61.0(5)
C11 C12 C13 C14 2.7(10)
N1 C15 C14 C13 -1.3(12)
N1 C11 C12 C13 -1.3(10)
C6 C7 C2 C1 -176.6(6)
C6 C7 C2 C3 1.8(9)
C22 C21 N2 C25 -0.3(11)
C42 C43 C44 C45 0.1(10)
C4 C3 C2 C1 178.2(6)
C4 C3 C2 C7 -0.2(10)
C25 C24 C23 C22 2.5(13)
C12 C11 N1 C15 -1.5(10)
C35 N3 C31 P2 175.5(5)
C35 N3 C31 C32 0.2(10)
C35 C34 C33 C32 -1.2(12)
C14 C15 N1 C11 2.8(11)
C45 N4 C41 P2 -174.6(5)
C45 N4 C41 C42 -0.3(10)
C33 C32 C31 P2 -175.4(6)
C33 C32 C31 N3 0.0(11)

loop_
_smtbx_masks_void_nr
_smtbx_masks_void_average_x
_smtbx_masks_void_average_y
_smtbx_masks_void_average_z
_smtbx_masks_void_volume
_smtbx_masks_void_count_electrons
1 0.000 -0.634 0.500 478.5 146.9
2 0.500 -0.920 1.000 478.5 146.9
